data_7229602
loop_
_publ_author_name
'Le Phuong, Hai Anh'
'Cseri, Levente'
'Whitehead, George F. S.'
'Garforth, Arthur'
'Budd, Peter'
'Szekely, Gyorgy'

_publ_section_title
;
 Environmentally benign and diastereoselective synthesis of
 2,4,5-trisubstituted-2-imidazolines
;
_journal_issue 84
_journal_name_full 'RSC Advances'
_journal_page_first 53278
_journal_paper_doi 10.1039/C7RA11827A
_journal_volume 7
_journal_year 2017
_chemical_absolute_configuration ad
_chemical_formula_moiety 'C24 H15 F9 N2'
_chemical_formula_sum 'C24 H15 F9 N2'
_chemical_formula_weight 502.38
_space_group_crystal_system tetragonal
_space_group_IT_number 78
_space_group_name_Hall 'P 4cw'
_space_group_name_H-M_alt 'P 43'
_symmetry_space_group_name_Hall 'P 4cw'
_symmetry_space_group_name_H-M 'P 43'
_atom_sites_solution_hydrogens mixed
_atom_sites_solution_primary dual
_audit_creation_date 2017-09-03
_audit_creation_method
;
Olex2 1.2
(compiled 2017.08.10 svn.r3458 for OlexSys, GUI svn.r5381)
;
_audit_update_record
;
2017-09-22 deposited with the CCDC.
2017-11-13 downloaded from the CCDC.
;
_cell_angle_alpha 90
_cell_angle_beta 90
_cell_angle_gamma 90
_cell_formula_units_Z 4
_cell_length_a 10.9162(2)
_cell_length_b 10.9162(2)
_cell_length_c 19.1285(4)
_cell_measurement_reflns_used 15549
_cell_measurement_temperature 150
_cell_measurement_theta_max 68.1110
_cell_measurement_theta_min 2.3190
_cell_volume 2279.42(8)
_computing_cell_refinement 'CrysAlisPro 1.171.39.30c (Rigaku OD, 2017)'
_computing_data_collection 'CrysAlisPro 1.171.39.30c (Rigaku OD, 2017)'
_computing_data_reduction 'CrysAlisPro 1.171.39.30c (Rigaku OD, 2017)'
_computing_molecular_graphics 'Olex2 (Dolomanov et al., 2009)'
_computing_publication_material 'Olex2 (Dolomanov et al., 2009)'
_computing_structure_refinement 'ShelXL (Sheldrick, 2015)'
_computing_structure_solution 'ShelXT (Sheldrick, 2015)'
_diffrn_ambient_temperature 150
_diffrn_detector 'CCD plate'
_diffrn_measured_fraction_theta_full 1.000
_diffrn_measured_fraction_theta_max 1.000
_diffrn_measurement_details
;
List of Runs (angles in degrees, time in seconds):

  # Type    Start    End  Width  t~exp~   \w     \q     \k     \f   Frames
#--------------------------------------------------------------------------
  1  \w     69.67 257.67   1.00   15.00    --   99.46  73.87 157.22  188
  2  \w    -81.29 105.71   1.00   15.00    --  -51.50  73.87 -25.89  187
  3  \w     74.39 262.39   1.00   15.00    --  104.18  73.87 -82.86  188
  4  \w     82.65 270.65   1.00   15.00    --  112.44  73.87  61.96  188
  5  \f   -249.79  -9.60   1.00   15.00  73.16 102.95  73.87    --   240
  6  \w   -104.82  82.18   1.00   15.00    --  -75.03  73.87  -7.40  187
  7  \w    -34.43 152.57   1.00   15.00    --   -4.63  73.87-102.66  187
  8  \w     74.96 261.96   1.00   15.00    --  104.75  73.87 -11.33  187
  9  \w     64.79 252.79   1.00   15.00    --   94.58  73.87-112.72  188
 10  \f   -117.29  32.83   1.00   15.00 115.04 -43.16  73.87    --   150
 11  \w   -108.77  78.23   1.00   15.00    --  -78.98  73.87-144.46  187
 12  \w     70.76 257.76   1.00   15.00    --  100.55  73.87  77.69  187
 13  \w     73.15 261.15   1.00   15.00    --  102.94  73.87  23.67  188
;
_diffrn_measurement_device 'abstract diffractometer'
_diffrn_measurement_device_type 'Saxi-CrysAlisPro-abstract goniometer imported SAXI images'
_diffrn_measurement_method '\w and \f scans'
_diffrn_orient_matrix_type 'CrysAlisPro convention (1999,Acta A55,543-557)'
_diffrn_orient_matrix_UB_11 0.0241048000
_diffrn_orient_matrix_UB_12 -0.1279407000
_diffrn_orient_matrix_UB_13 0.0307480000
_diffrn_orient_matrix_UB_21 -0.1147004000
_diffrn_orient_matrix_UB_22 0.0126475000
_diffrn_orient_matrix_UB_23 0.0463971000
_diffrn_orient_matrix_UB_31 -0.0788696000
_diffrn_orient_matrix_UB_32 -0.0578475000
_diffrn_orient_matrix_UB_33 -0.0582107000
_diffrn_radiation_monochromator graphite
_diffrn_radiation_probe x-ray
_diffrn_radiation_type CuK\a
_diffrn_radiation_wavelength 1.54184
_diffrn_reflns_av_R_equivalents 0.0387
_diffrn_reflns_av_unetI/netI 0.0166
_diffrn_reflns_Laue_measured_fraction_full 1.000
_diffrn_reflns_Laue_measured_fraction_max 1.000
_diffrn_reflns_limit_h_max 13
_diffrn_reflns_limit_h_min -12
_diffrn_reflns_limit_k_max 13
_diffrn_reflns_limit_k_min -12
_diffrn_reflns_limit_l_max 23
_diffrn_reflns_limit_l_min -23
_diffrn_reflns_number 26788
_diffrn_reflns_point_group_measured_fraction_full 1.000
_diffrn_reflns_point_group_measured_fraction_max 1.000
_diffrn_reflns_theta_full 67.684
_diffrn_reflns_theta_max 68.244
_diffrn_reflns_theta_min 4.050
_diffrn_source 'fine-focus sealed X-ray tube'
_diffrn_source_type 'Enhance (Cu) X-ray Source'
_exptl_absorpt_coefficient_mu 1.228
_exptl_absorpt_correction_T_max 1.00000
_exptl_absorpt_correction_T_min 0.50267
_exptl_absorpt_correction_type multi-scan
_exptl_absorpt_process_details
;
CrysAlisPro 1.171.39.30c (Rigaku Oxford Diffraction, 2017)
Empirical absorption correction using spherical harmonics,
 implemented in SCALE3 ABSPACK scaling algorithm.
;
_exptl_crystal_colour colourless
_exptl_crystal_colour_primary colourless
_exptl_crystal_density_diffrn 1.464
_exptl_crystal_description block
_exptl_crystal_F_000 1016
_exptl_crystal_size_max 0.254
_exptl_crystal_size_mid 0.233
_exptl_crystal_size_min 0.132
_refine_diff_density_max 0.364
_refine_diff_density_min -0.276
_refine_diff_density_rms 0.045
_refine_ls_abs_structure_details
;
 Refined as an inversion twin.
;
_refine_ls_abs_structure_Flack 0.0(2)
_refine_ls_extinction_method none
_refine_ls_goodness_of_fit_ref 1.049
_refine_ls_hydrogen_treatment constr
_refine_ls_matrix_type full
_refine_ls_number_parameters 329
_refine_ls_number_reflns 4163
_refine_ls_number_restraints 2
_refine_ls_restrained_S_all 1.049
_refine_ls_R_factor_all 0.0519
_refine_ls_R_factor_gt 0.0480
_refine_ls_shift/su_max 0.001
_refine_ls_shift/su_mean 0.000
_refine_ls_structure_factor_coef Fsqd
_refine_ls_weighting_details 'w=1/[\s^2^(Fo^2^)+(0.0635P)^2^+1.5107P] where P=(Fo^2^+2Fc^2^)/3'
_refine_ls_weighting_scheme calc
_refine_ls_wR_factor_gt 0.1231
_refine_ls_wR_factor_ref 0.1271
_reflns_Friedel_coverage 0.937
_reflns_Friedel_fraction_full 1.000
_reflns_Friedel_fraction_max 1.000
_reflns_number_gt 3911
_reflns_number_total 4163
_reflns_threshold_expression 'I > 2\s(I)'
_cod_data_source_file c7ra11827a2.cif
_cod_data_source_block s4860x
_cod_original_cell_volume 2279.42(10)
_cod_database_code 7229602
_shelx_shelxl_version_number 2016/6
_chemical_oxdiff_formula 'C11 H10 N O'
_shelx_space_group_comment
;
The symmetry employed for this shelxl refinement is uniquely defined
by the following loop, which should always be used as a source of
symmetry information in preference to the above space-group names.
They are only intended as comments.
;
_shelx_estimated_absorpt_t_max 0.855
_shelx_estimated_absorpt_t_min 0.746
_olex2_refinement_description
;
1. Twinned data refinement
 Scales: 1.0(3)
 -0.0(3)
2. Fixed Uiso
 At 1.2 times of:
  All C(H) groups, All N(H) groups
3. Others
 1*[Sof(F1)+Sof(F2)+Sof(F3)]+1*[Sof(F4)+Sof(F5)+Sof(F6)]+1*[Sof(F7)+Sof(F8)+
 Sof(F9)]=1 with esd of 0.0001
 Sof(F1)=Sof(F2)=Sof(F3)=FVAR(1)
 Sof(F4)=Sof(F5)=Sof(F6)=FVAR(2)
 Sof(F7)=Sof(F8)=Sof(F9)=FVAR(3)
4.a Riding coordinates:
 N1(H1)
4.b Ternary CH refined with riding coordinates:
 C9(H9), C7(H7)
4.c Aromatic/amide H refined with riding coordinates:
 C11(H11), C12(H12), C5(H5), C4(H4), C23(H23), C18(H18), C16(H16), C24(H24),
 C19(H19), C15(H15), C22(H22), C21(H21)
;
_olex2_submission_special_instructions 'No special instructions were received'
_oxdiff_exptl_absorpt_empirical_details
;
Empirical correction (ABSPACK) includes:
- Absorption correction using spherical harmonics
- Frame scaling
- Detector area scaling
;
_oxdiff_exptl_absorpt_empirical_full_max 2.299
_oxdiff_exptl_absorpt_empirical_full_min 0.536

loop_
_space_group_symop_operation_xyz
'x, y, z'
'-x, -y, z+1/2'
'-y, x, z+3/4'
'y, -x, z+1/4'

loop_
_atom_site_label
_atom_site_type_symbol
_atom_site_fract_x
_atom_site_fract_y
_atom_site_fract_z
_atom_site_U_iso_or_equiv
_atom_site_adp_type
_atom_site_occupancy
_atom_site_site_symmetry_order
_atom_site_calc_flag
_atom_site_refinement_flags_posn
_atom_site_refinement_flags_occupancy
_atom_site_disorder_assembly
_atom_site_disorder_group
F13 F 0.8095(3) 1.0203(3) 0.6924(2) 0.0805(11) Uani 1 1 d . . . .
F10 F 0.3211(3) 1.1905(3) 0.3045(2) 0.0780(12) Uani 1 1 d . . . .
F11 F 0.4103(4) 1.2548(3) 0.39678(19) 0.0828(12) Uani 1 1 d . . . .
F12 F 0.5133(4) 1.2137(3) 0.3069(2) 0.0830(12) Uani 1 1 d . . . .
F14 F 0.6369(4) 1.1015(4) 0.7029(2) 0.0948(15) Uani 1 1 d . . . .
F15 F 0.7484(6) 1.1390(3) 0.6143(2) 0.1112(19) Uani 1 1 d . . . .
F1 F 0.9972(8) 0.1697(7) 0.2892(4) 0.0417(17) Uiso 0.371(4) 1 d . P A 1
F2 F 1.0217(10) 0.1139(10) 0.3957(5) 0.060(2) Uiso 0.371(4) 1 d . P A 1
F3 F 0.8734(9) 0.0363(9) 0.3348(7) 0.067(3) Uiso 0.371(4) 1 d . P A 1
F4 F 0.8801(11) 0.0703(12) 0.2986(7) 0.071(3) Uiso 0.334(4) 1 d . P A 2
F5 F 1.0373(10) 0.1911(9) 0.3170(7) 0.059(3) Uiso 0.334(4) 1 d . P A 2
F6 F 0.9751(10) 0.0694(9) 0.3976(5) 0.043(2) Uiso 0.334(4) 1 d . P A 2
F7 F 0.9203(14) 0.0416(12) 0.3764(8) 0.072(3) Uiso 0.296(4) 1 d . P A 3
F8 F 0.9384(12) 0.1272(11) 0.2797(6) 0.059(3) Uiso 0.296(4) 1 d . P A 3
F9 F 1.0573(14) 0.1811(14) 0.3690(9) 0.086(4) Uiso 0.296(4) 1 d . P A 3
N2 N 0.5753(3) 0.5337(3) 0.50658(15) 0.0261(6) Uani 1 1 d . . . .
N1 N 0.5543(3) 0.6030(3) 0.39598(15) 0.0293(7) Uani 1 1 d . . . .
H1 H 0.546021 0.585043 0.351006 0.035 Uiso 1 1 d R . . .
C8 C 0.6042(3) 0.5204(3) 0.44100(18) 0.0250(7) Uani 1 1 d . . . .
C17 C 0.6890(3) 0.4241(3) 0.41637(19) 0.0271(7) Uani 1 1 d . . . .
C10 C 0.5522(3) 0.7470(3) 0.54931(18) 0.0248(7) Uani 1 1 d . . . .
C6 C 0.4518(3) 0.8032(3) 0.41226(18) 0.0264(7) Uani 1 1 d . . . .
C11 C 0.6748(4) 0.7760(4) 0.5399(2) 0.0329(8) Uani 1 1 d . . . .
H11 H 0.724032 0.726803 0.510057 0.040 Uiso 1 1 calc R . . .
C12 C 0.7260(4) 0.8753(4) 0.5734(2) 0.0372(9) Uani 1 1 d . . . .
H12 H 0.809643 0.895267 0.565741 0.045 Uiso 1 1 calc R . . .
C9 C 0.4934(3) 0.6413(4) 0.51108(17) 0.0262(7) Uani 1 1 d . . . .
H9 H 0.417388 0.616917 0.536753 0.031 Uiso 1 1 calc R . . .
C13 C 0.6558(4) 0.9462(4) 0.6183(2) 0.0369(9) Uani 1 1 d . . . .
C3 C 0.4324(4) 1.0460(4) 0.3701(2) 0.0376(9) Uani 1 1 d . . . .
C2 C 0.4194(5) 1.1746(4) 0.3457(3) 0.0484(11) Uani 1 1 d . . . .
C7 C 0.4585(3) 0.6699(3) 0.43293(18) 0.0279(8) Uani 1 1 d . . . .
H7 H 0.377866 0.630526 0.422410 0.034 Uiso 1 1 calc R . . .
C5 C 0.3433(4) 0.8675(4) 0.4213(2) 0.0336(8) Uani 1 1 d . . . .
H5 H 0.274847 0.827720 0.441935 0.040 Uiso 1 1 calc R . . .
C4 C 0.3334(4) 0.9876(4) 0.4008(2) 0.0388(9) Uani 1 1 d . . . .
H4 H 0.258733 1.030714 0.407703 0.047 Uiso 1 1 calc R . . .
C20 C 0.8509(4) 0.2427(4) 0.3717(2) 0.0418(10) Uani 1 1 d . . . .
C23 C 0.5520(4) 0.8639(4) 0.3839(2) 0.0359(9) Uani 1 1 d . . . .
H23 H 0.627786 0.822047 0.378902 0.043 Uiso 1 1 calc R . . .
C18 C 0.7323(4) 0.3361(4) 0.4626(2) 0.0420(10) Uani 1 1 d . . . .
H18 H 0.706734 0.338277 0.510063 0.050 Uiso 1 1 calc R . . .
C16 C 0.4825(4) 0.8192(4) 0.5938(2) 0.0352(9) Uani 1 1 d . . . .
H16 H 0.398221 0.800726 0.600535 0.042 Uiso 1 1 calc R . . .
C24 C 0.5422(4) 0.9852(4) 0.3628(2) 0.0420(10) Uani 1 1 d . . . .
H24 H 0.610993 1.026206 0.343414 0.050 Uiso 1 1 calc R . . .
C19 C 0.8118(5) 0.2455(4) 0.4407(2) 0.0482(12) Uani 1 1 d . . . .
H19 H 0.839618 0.185257 0.472830 0.058 Uiso 1 1 calc R . . .
C14 C 0.7129(5) 1.0511(5) 0.6553(3) 0.0501(11) Uani 1 1 d . . . .
C15 C 0.5341(4) 0.9176(4) 0.6286(2) 0.0435(10) Uani 1 1 d . . . .
H15 H 0.485683 0.965374 0.659585 0.052 Uiso 1 1 calc R . . .
C22 C 0.7281(5) 0.4195(4) 0.3471(2) 0.0426(10) Uani 1 1 d . . . .
H22 H 0.699419 0.478801 0.314622 0.051 Uiso 1 1 calc R . . .
C1 C 0.9365(6) 0.1461(5) 0.3480(3) 0.0572(14) Uani 1 1 d . . . .
C21 C 0.8079(5) 0.3296(4) 0.3254(2) 0.0489(12) Uani 1 1 d . . . .
H21 H 0.833751 0.327282 0.277947 0.059 Uiso 1 1 calc R . . .

loop_
_atom_site_aniso_label
_atom_site_aniso_U_11
_atom_site_aniso_U_22
_atom_site_aniso_U_33
_atom_site_aniso_U_23
_atom_site_aniso_U_13
_atom_site_aniso_U_12
F13 0.070(2) 0.076(2) 0.096(3) -0.028(2) -0.042(2) -0.0081(18)
F10 0.088(2) 0.0448(17) 0.101(3) 0.0246(17) -0.045(2) 0.0022(16)
F11 0.146(4) 0.0352(16) 0.067(2) -0.0043(15) -0.009(2) 0.0126(19)
F12 0.084(3) 0.0496(18) 0.115(3) 0.036(2) 0.020(2) 0.0047(17)
F14 0.073(2) 0.096(3) 0.115(3) -0.074(3) 0.007(2) -0.013(2)
F15 0.192(5) 0.056(2) 0.085(3) 0.0028(19) -0.027(3) -0.061(3)
N2 0.0317(16) 0.0253(15) 0.0212(14) 0.0016(12) 0.0009(12) -0.0003(13)
N1 0.0396(17) 0.0293(16) 0.0190(14) -0.0012(12) -0.0038(12) 0.0102(14)
C8 0.0285(18) 0.0255(17) 0.0210(17) -0.0003(14) -0.0016(14) -0.0028(14)
C17 0.0325(19) 0.0261(17) 0.0226(16) -0.0004(14) -0.0003(14) -0.0016(14)
C10 0.0296(18) 0.0265(18) 0.0184(15) 0.0024(13) -0.0005(14) 0.0012(14)
C6 0.0307(18) 0.0287(18) 0.0198(16) -0.0032(13) -0.0046(14) 0.0019(15)
C11 0.032(2) 0.038(2) 0.029(2) -0.0049(16) 0.0036(16) 0.0001(17)
C12 0.029(2) 0.038(2) 0.044(2) -0.0039(18) -0.0035(17) -0.0028(17)
C9 0.0287(18) 0.0302(18) 0.0197(16) 0.0013(14) 0.0042(13) -0.0024(15)
C13 0.041(2) 0.033(2) 0.037(2) -0.0054(17) -0.0120(18) 0.0010(17)
C3 0.046(2) 0.029(2) 0.038(2) 0.0007(17) -0.0092(18) 0.0031(17)
C2 0.060(3) 0.031(2) 0.054(3) 0.002(2) -0.006(2) 0.005(2)
C7 0.0266(18) 0.0302(19) 0.0270(18) -0.0007(15) -0.0054(14) 0.0003(14)
C5 0.030(2) 0.035(2) 0.036(2) 0.0015(17) -0.0008(16) 0.0028(16)
C4 0.037(2) 0.034(2) 0.046(2) -0.0042(18) -0.0039(18) 0.0105(17)
C20 0.049(2) 0.036(2) 0.040(2) 0.0003(18) 0.0051(19) 0.0075(19)
C23 0.033(2) 0.033(2) 0.042(2) 0.0035(17) 0.0010(17) 0.0042(16)
C18 0.056(3) 0.044(2) 0.026(2) 0.0065(17) 0.0052(18) 0.016(2)
C16 0.0283(19) 0.042(2) 0.036(2) -0.0083(17) 0.0046(16) -0.0003(17)
C24 0.039(2) 0.039(2) 0.049(3) 0.0103(19) 0.0009(19) -0.0017(18)
C19 0.062(3) 0.042(2) 0.041(2) 0.011(2) 0.009(2) 0.024(2)
C14 0.052(3) 0.043(3) 0.055(3) -0.016(2) -0.010(2) -0.001(2)
C15 0.040(2) 0.045(2) 0.045(2) -0.020(2) 0.0005(19) 0.007(2)
C22 0.061(3) 0.041(2) 0.0261(19) 0.0050(17) 0.0061(19) 0.015(2)
C1 0.074(4) 0.047(3) 0.050(3) 0.005(2) 0.015(3) 0.018(3)
C21 0.066(3) 0.047(3) 0.033(2) -0.0003(19) 0.013(2) 0.022(2)

loop_
_atom_type_symbol
_atom_type_description
_atom_type_scat_dispersion_real
_atom_type_scat_dispersion_imag
_atom_type_scat_source
C C 0.0180 0.0090 'International Tables Vol C Tables 4.2.6.8 and 6.1.1.4'
H H 0.0000 0.0000 'International Tables Vol C Tables 4.2.6.8 and 6.1.1.4'
F F 0.0730 0.0530 'International Tables Vol C Tables 4.2.6.8 and 6.1.1.4'
N N 0.0310 0.0180 'International Tables Vol C Tables 4.2.6.8 and 6.1.1.4'

loop_
_geom_angle_atom_site_label_1
_geom_angle_atom_site_label_2
_geom_angle_atom_site_label_3
_geom_angle
C8 N2 C9 107.0(3)
C8 N1 H1 120.5
C8 N1 C7 108.2(3)
C7 N1 H1 120.5
N2 C8 N1 116.0(3)
N2 C8 C17 122.6(3)
N1 C8 C17 121.4(3)
C18 C17 C8 120.1(3)
C18 C17 C22 118.5(4)
C22 C17 C8 121.4(3)
C11 C10 C9 121.5(3)
C11 C10 C16 118.7(3)
C16 C10 C9 119.8(3)
C5 C6 C7 119.7(3)
C5 C6 C23 118.7(4)
C23 C6 C7 121.6(3)
C10 C11 H11 119.7
C12 C11 C10 120.7(4)
C12 C11 H11 119.7
C11 C12 H12 119.9
C11 C12 C13 120.2(4)
C13 C12 H12 119.9
N2 C9 C10 112.2(3)
N2 C9 H9 108.6
N2 C9 C7 104.4(3)
C10 C9 H9 108.6
C10 C9 C7 114.3(3)
C7 C9 H9 108.6
C12 C13 C14 119.6(4)
C15 C13 C12 119.6(4)
C15 C13 C14 120.7(4)
C4 C3 C2 119.5(4)
C24 C3 C2 120.4(4)
C24 C3 C4 120.1(4)
F10 C2 C3 112.5(4)
F11 C2 F10 106.8(4)
F11 C2 F12 104.9(4)
F11 C2 C3 113.7(4)
F12 C2 F10 104.3(4)
F12 C2 C3 113.8(4)
N1 C7 C6 112.9(3)
N1 C7 C9 100.8(3)
N1 C7 H7 108.6
C6 C7 C9 116.8(3)
C6 C7 H7 108.6
C9 C7 H7 108.6
C6 C5 H5 119.5
C4 C5 C6 121.0(4)
C4 C5 H5 119.5
C3 C4 H4 120.1
C5 C4 C3 119.9(4)
C5 C4 H4 120.1
C19 C20 C1 120.1(4)
C21 C20 C19 119.5(4)
C21 C20 C1 120.4(4)
C6 C23 H23 119.7
C6 C23 C24 120.5(4)
C24 C23 H23 119.7
C17 C18 H18 119.5
C19 C18 C17 121.1(4)
C19 C18 H18 119.5
C10 C16 H16 119.6
C15 C16 C10 120.8(4)
C15 C16 H16 119.6
C3 C24 C23 119.8(4)
C3 C24 H24 120.1
C23 C24 H24 120.1
C20 C19 H19 120.1
C18 C19 C20 119.8(4)
C18 C19 H19 120.1
F13 C14 F14 103.5(4)
F13 C14 C13 113.4(4)
F14 C14 C13 112.3(4)
F15 C14 F13 105.9(5)
F15 C14 F14 106.8(5)
F15 C14 C13 114.0(4)
C13 C15 C16 120.0(4)
C13 C15 H15 120.0
C16 C15 H15 120.0
C17 C22 H22 119.8
C21 C22 C17 120.4(4)
C21 C22 H22 119.8
F1 C1 F2 106.1(7)
F1 C1 F3 104.9(7)
F1 C1 C20 115.9(5)
F2 C1 F3 103.7(7)
F2 C1 C20 114.4(6)
F3 C1 C20 110.7(6)
F4 C1 C20 110.5(6)
F5 C1 F4 106.2(8)
F5 C1 C20 113.1(6)
F6 C1 F4 104.3(8)
F6 C1 F5 106.5(8)
F6 C1 C20 115.4(5)
F7 C1 F8 106.4(10)
F7 C1 F9 104.3(10)
F7 C1 C20 114.7(7)
F8 C1 F9 107.7(9)
F8 C1 C20 115.1(6)
F9 C1 C20 107.8(7)
C20 C21 H21 119.7
C22 C21 C20 120.7(4)
C22 C21 H21 119.7

loop_
_geom_bond_atom_site_label_1
_geom_bond_atom_site_label_2
_geom_bond_distance
F13 C14 1.315(6)
F10 C2 1.342(6)
F11 C2 1.316(6)
F12 C2 1.335(6)
F14 C14 1.348(6)
F15 C14 1.300(7)
F1 C1 1.330(9)
F2 C1 1.349(11)
F3 C1 1.406(12)
F4 C1 1.398(13)
F5 C1 1.343(12)
F6 C1 1.335(10)
F7 C1 1.277(14)
F8 C1 1.323(12)
F9 C1 1.430(16)
N2 C8 1.302(5)
N2 C9 1.479(5)
N1 H1 0.8870
N1 C8 1.361(5)
N1 C7 1.458(5)
C8 C17 1.478(5)
C17 C18 1.388(6)
C17 C22 1.393(6)
C10 C11 1.387(5)
C10 C9 1.510(5)
C10 C16 1.388(5)
C6 C7 1.510(5)
C6 C5 1.388(5)
C6 C23 1.388(6)
C11 H11 0.9500
C11 C12 1.378(6)
C12 H12 0.9500
C12 C13 1.387(6)
C9 H9 1.0000
C9 C7 1.574(5)
C13 C14 1.484(6)
C13 C15 1.379(6)
C3 C2 1.487(6)
C3 C4 1.385(7)
C3 C24 1.376(6)
C7 H7 1.0000
C5 H5 0.9500
C5 C4 1.373(6)
C4 H4 0.9500
C20 C19 1.387(6)
C20 C1 1.481(7)
C20 C21 1.380(6)
C23 H23 0.9500
C23 C24 1.389(6)
C18 H18 0.9500
C18 C19 1.381(6)
C16 H16 0.9500
C16 C15 1.383(6)
C24 H24 0.9500
C19 H19 0.9500
C15 H15 0.9500
C22 H22 0.9500
C22 C21 1.377(6)
C21 H21 0.9500

loop_
_geom_torsion_atom_site_label_1
_geom_torsion_atom_site_label_2
_geom_torsion_atom_site_label_3
_geom_torsion_atom_site_label_4
_geom_torsion
N2 C8 C17 C18 6.1(6)
N2 C8 C17 C22 -173.4(4)
N2 C9 C7 N1 -17.8(3)
N2 C9 C7 C6 -140.6(3)
N1 C8 C17 C18 -175.8(4)
N1 C8 C17 C22 4.6(6)
C8 N2 C9 C10 -112.5(3)
C8 N2 C9 C7 11.8(4)
C8 N1 C7 C6 143.4(3)
C8 N1 C7 C9 17.9(4)
C8 C17 C18 C19 -179.9(4)
C8 C17 C22 C21 179.5(4)
C17 C18 C19 C20 0.9(8)
C17 C22 C21 C20 -0.1(8)
C10 C11 C12 C13 1.4(6)
C10 C9 C7 N1 105.2(3)
C10 C9 C7 C6 -17.6(5)
C10 C16 C15 C13 1.1(7)
C6 C5 C4 C3 0.5(6)
C6 C23 C24 C3 0.1(7)
C11 C10 C9 N2 39.7(5)
C11 C10 C9 C7 -78.9(4)
C11 C10 C16 C15 -0.4(6)
C11 C12 C13 C14 178.5(4)
C11 C12 C13 C15 -0.7(7)
C12 C13 C14 F13 -55.7(7)
C12 C13 C14 F14 -172.7(5)
C12 C13 C14 F15 65.7(6)
C12 C13 C15 C16 -0.6(7)
C9 N2 C8 N1 -0.4(4)
C9 N2 C8 C17 177.8(3)
C9 C10 C11 C12 177.8(4)
C9 C10 C16 C15 -179.0(4)
C2 C3 C4 C5 177.7(4)
C2 C3 C24 C23 -178.0(4)
C7 N1 C8 N2 -12.4(5)
C7 N1 C8 C17 169.4(3)
C7 C6 C5 C4 -177.8(4)
C7 C6 C23 C24 177.5(4)
C5 C6 C7 N1 156.3(3)
C5 C6 C7 C9 -87.4(4)
C5 C6 C23 C24 -2.2(6)
C4 C3 C2 F10 -51.1(6)
C4 C3 C2 F11 70.5(6)
C4 C3 C2 F12 -169.4(4)
C4 C3 C24 C23 2.4(7)
C23 C6 C7 N1 -23.4(5)
C23 C6 C7 C9 92.9(4)
C23 C6 C5 C4 1.9(6)
C18 C17 C22 C21 -0.1(7)
C16 C10 C11 C12 -0.8(6)
C16 C10 C9 N2 -141.7(3)
C16 C10 C9 C7 99.7(4)
C24 C3 C2 F10 129.3(5)
C24 C3 C2 F11 -109.1(6)
C24 C3 C2 F12 10.9(6)
C24 C3 C4 C5 -2.7(7)
C19 C20 C1 F1 -160.6(7)
C19 C20 C1 F2 -36.5(9)
C19 C20 C1 F3 80.1(8)
C19 C20 C1 F4 115.1(8)
C19 C20 C1 F5 -125.9(8)
C19 C20 C1 F6 -2.9(10)
C19 C20 C1 F7 35.7(12)
C19 C20 C1 F8 159.7(9)
C19 C20 C1 F9 -80.0(9)
C19 C20 C21 C22 0.8(8)
C14 C13 C15 C16 -179.7(5)
C15 C13 C14 F13 123.4(5)
C15 C13 C14 F14 6.4(7)
C15 C13 C14 F15 -115.2(6)
C22 C17 C18 C19 -0.3(7)
C1 C20 C19 C18 179.7(5)
C1 C20 C21 C22 179.9(5)
C21 C20 C19 C18 -1.1(8)
C21 C20 C1 F1 20.3(9)
C21 C20 C1 F2 144.4(8)
C21 C20 C1 F3 -99.0(8)
C21 C20 C1 F4 -64.0(9)
C21 C20 C1 F5 55.0(9)
C21 C20 C1 F6 178.0(8)
C21 C20 C1 F7 -143.4(11)
C21 C20 C1 F8 -19.4(10)
C21 C20 C1 F9 100.9(9)

loop_
_twin_individual_id
_twin_individual_mass_fraction_refined
1 1.0(3)
2 -0.0(3)
